data_7052904
loop_
_publ_author_name
'Boiani, Mattia'
'Baschieri, Andrea'
'Cesari, Cristiana'
'Mazzoni, Rita'
'Stagni, Stefano'
'Zacchini, Stefano'
'Sambri, Letizia'

_publ_section_title
;
 A new tetraarylcyclopentadienone based low molecular weight gelator:
 synthesis, self-assembly properties and anion recognition
;
_journal_issue 7
_journal_name_full 'New Journal of Chemistry'
_journal_page_first 1469
_journal_paper_doi 10.1039/c2nj40073a
_journal_volume 36
_journal_year 2012
_chemical_formula_sum 'C24 H22 O4'
_chemical_formula_weight 374.42
_chemical_name_systematic
;
?
;
_space_group_IT_number 15
_symmetry_cell_setting monoclinic
_symmetry_space_group_name_Hall '-C 2yc'
_symmetry_space_group_name_H-M 'C 1 2/c 1'
_atom_sites_solution_hydrogens geom
_atom_sites_solution_primary direct
_atom_sites_solution_secondary difmap
_audit_creation_method SHELXL-97
_cell_angle_alpha 90.00
_cell_angle_beta 94.726(5)
_cell_angle_gamma 90.00
_cell_formula_units_Z 8
_cell_length_a 23.681(8)
_cell_length_b 4.9756(18)
_cell_length_c 33.914(12)
_cell_measurement_reflns_used 3036
_cell_measurement_temperature 100(2)
_cell_measurement_theta_max 25.330
_cell_measurement_theta_min 2.4105
_cell_volume 3982(2)
_computing_structure_refinement 'SHELXL-97 (Sheldrick, 1997)'
_computing_structure_solution 'SHELXS-97 (Sheldrick, 1990)'
_diffrn_ambient_temperature 100(2)
_diffrn_measured_fraction_theta_full 0.975
_diffrn_measured_fraction_theta_max 0.975
_diffrn_measurement_device_type 'CCD area detector'
_diffrn_measurement_method 'phi and omega scans'
_diffrn_radiation_monochromator graphite
_diffrn_radiation_source 'fine-focus sealed tube'
_diffrn_radiation_type MoK\a
_diffrn_radiation_wavelength 0.71073
_diffrn_reflns_av_R_equivalents 0.0479
_diffrn_reflns_av_sigmaI/netI 0.0386
_diffrn_reflns_limit_h_max 28
_diffrn_reflns_limit_h_min -28
_diffrn_reflns_limit_k_max 5
_diffrn_reflns_limit_k_min -5
_diffrn_reflns_limit_l_max 40
_diffrn_reflns_limit_l_min -40
_diffrn_reflns_number 17291
_diffrn_reflns_theta_full 25.03
_diffrn_reflns_theta_max 25.03
_diffrn_reflns_theta_min 2.02
_exptl_absorpt_coefficient_mu 0.084
_exptl_absorpt_correction_T_max 0.9908
_exptl_absorpt_correction_T_min 0.9817
_exptl_absorpt_correction_type empirical
_exptl_crystal_colour colourless
_exptl_crystal_density_diffrn 1.249
_exptl_crystal_density_method 'not measured'
_exptl_crystal_description needle
_exptl_crystal_F_000 1584
_exptl_crystal_size_max 0.22
_exptl_crystal_size_mid 0.12
_exptl_crystal_size_min 0.11
_refine_diff_density_max 0.779
_refine_diff_density_min -0.678
_refine_diff_density_rms 0.072
_refine_ls_extinction_method none
_refine_ls_goodness_of_fit_ref 1.020
_refine_ls_hydrogen_treatment constr
_refine_ls_matrix_type full
_refine_ls_number_parameters 366
_refine_ls_number_reflns 3419
_refine_ls_number_restraints 622
_refine_ls_restrained_S_all 1.136
_refine_ls_R_factor_all 0.1309
_refine_ls_R_factor_gt 0.0986
_refine_ls_shift/su_max 0.000
_refine_ls_shift/su_mean 0.000
_refine_ls_structure_factor_coef Fsqd
_refine_ls_weighting_details 'calc w=1/[\s^2^(Fo^2^)+(0.1511P)^2^+16.9726P] where P=(Fo^2^+2Fc^2^)/3'
_refine_ls_weighting_scheme calc
_refine_ls_wR_factor_gt 0.2606
_refine_ls_wR_factor_ref 0.2948
_reflns_number_gt 2392
_reflns_number_total 3419
_reflns_threshold_expression >2sigma(I)
_cod_data_source_file c2nj40073a.txt
_cod_data_source_block c2c
_cod_depositor_comments
;
The following automatic conversions were performed:

'_symmetry_cell_setting' value 'Monoclinic' changed to 'monoclinic'
according to /home/saulius/struct/CIF-dictionaries/cif_core.dic
dictionary named 'cif_core.dic' version 2.4.1 from 2010-06-29.

Automatic conversion script
Id: cif_fix_values 1891 2012-01-12 08:04:46Z andrius 
;
_cod_original_cell_volume 3983(2)
_cod_original_sg_symbol_H-M C2/c
_cod_database_code 7052904

loop_
_symmetry_equiv_pos_as_xyz
'x, y, z'
'-x, y, -z+1/2'
'x+1/2, y+1/2, z'
'-x+1/2, y+1/2, -z+1/2'
'-x, -y, -z'
'x, -y, z-1/2'
'-x+1/2, -y+1/2, -z'
'x+1/2, -y+1/2, z-1/2'

loop_
_atom_site_label
_atom_site_type_symbol
_atom_site_fract_x
_atom_site_fract_y
_atom_site_fract_z
_atom_site_U_iso_or_equiv
_atom_site_adp_type
_atom_site_occupancy
_atom_site_symmetry_multiplicity
_atom_site_calc_flag
_atom_site_refinement_flags
_atom_site_disorder_assembly
_atom_site_disorder_group
C1 C 0.2566(2) 0.2297(9) 0.37466(12) 0.0534(11) Uani 1 1 d DU . .
O1 O 0.2980(3) 0.4317(18) 0.3604(2) 0.068(2) Uani 0.523(6) 1 d PDU A 1
H1 H 0.3027 0.5569 0.3769 0.101 Uiso 0.523(6) 1 calc PR A 1
C11 C 0.2304(4) 0.309(2) 0.4099(2) 0.051(2) Uani 0.523(6) 1 d PDU A 1
H11A H 0.2466 0.4805 0.4196 0.076 Uiso 0.523(6) 1 calc PR A 1
H11B H 0.2374 0.1712 0.4303 0.076 Uiso 0.523(6) 1 calc PR A 1
H11C H 0.1895 0.3298 0.4037 0.076 Uiso 0.523(6) 1 calc PR A 1
C12 C 0.3055(3) 0.0278(14) 0.39098(19) 0.0270(16) Uani 0.523(6) 1 d PDU A 1
H12A H 0.3260 -0.0373 0.3689 0.041 Uiso 0.523(6) 1 calc PR A 1
H12B H 0.2887 -0.1249 0.4040 0.041 Uiso 0.523(6) 1 calc PR A 1
H12C H 0.3319 0.1217 0.4100 0.041 Uiso 0.523(6) 1 calc PR A 1
C2 C 0.2238(2) 0.1035(10) 0.34085(12) 0.0440(10) Uani 1 1 d DU A .
C3 C 0.19725(18) 0.0042(9) 0.31318(12) 0.0364(9) Uani 1 1 d DU . .
C4 C 0.16591(16) -0.1273(8) 0.28070(11) 0.0327(9) Uani 1 1 d DU A .
C5 C 0.19103(17) -0.3382(8) 0.26105(12) 0.0343(9) Uani 1 1 d DU . .
H5 H 0.2285 -0.3936 0.2694 0.041 Uiso 1 1 calc R A .
C6 C 0.16158(16) -0.4650(9) 0.22978(12) 0.0353(9) Uani 1 1 d DU A .
H6 H 0.1792 -0.6054 0.2163 0.042 Uiso 1 1 calc R . .
C7 C 0.10625(16) -0.3902(8) 0.21761(12) 0.0325(9) Uani 1 1 d DU . .
C8 C 0.08092(17) -0.1798(8) 0.23772(11) 0.0328(9) Uani 1 1 d DU A .
H8 H 0.0431 -0.1275 0.2298 0.039 Uiso 1 1 calc R . .
C9 C 0.11043(17) -0.0497(9) 0.26864(12) 0.0357(9) Uani 1 1 d DU . .
H9 H 0.0931 0.0930 0.2818 0.043 Uiso 1 1 calc R A .
C10 C 0.07626(18) -0.5258(9) 0.18367(13) 0.0396(10) Uani 1 1 d DU A .
O10 O 0.09963(14) -0.6664(8) 0.16083(12) 0.0638(11) Uani 1 1 d DU . .
C21 C -0.1152(5) 0.441(2) -0.0113(3) 0.0547(17) Uani 0.465(5) 1 d PDU A 1
O21 O -0.1272(4) 0.2407(17) -0.0435(2) 0.064(2) Uani 0.465(5) 1 d PDU A 1
H21 H -0.1046 0.2641 -0.0610 0.095 Uiso 0.465(5) 1 calc PR A 1
C31 C -0.1709(5) 0.568(3) -0.0028(4) 0.061(3) Uani 0.465(5) 1 d PDU A 1
H31A H -0.1968 0.4292 0.0054 0.092 Uiso 0.465(5) 1 calc PR A 1
H31B H -0.1878 0.6575 -0.0267 0.092 Uiso 0.465(5) 1 calc PR A 1
H31C H -0.1643 0.7009 0.0185 0.092 Uiso 0.465(5) 1 calc PR A 1
C32 C -0.0764(5) 0.647(2) -0.0240(3) 0.059(3) Uani 0.465(5) 1 d PDU A 1
H32A H -0.0720 0.6252 -0.0523 0.089 Uiso 0.465(5) 1 calc PR A 1
H32B H -0.0395 0.6275 -0.0091 0.089 Uiso 0.465(5) 1 calc PR A 1
H32C H -0.0919 0.8253 -0.0193 0.089 Uiso 0.465(5) 1 calc PR A 1
C22 C -0.0892(5) 0.300(2) 0.0235(3) 0.0510(17) Uani 0.465(5) 1 d PDU A 1
C23 C -0.0718(5) 0.180(2) 0.0516(3) 0.0482(16) Uani 0.465(5) 1 d PDU A 1
C24 C -0.0495(3) 0.0147(16) 0.0837(2) 0.0452(15) Uani 0.465(5) 1 d PGDU A 1
C25 C -0.0873(3) -0.1047(19) 0.1077(3) 0.0425(16) Uani 0.465(5) 1 d PGDU A 1
H25 H -0.1268 -0.0713 0.1031 0.051 Uiso 0.465(5) 1 calc PR A 1
C26 C -0.0672(4) -0.2732(19) 0.1384(3) 0.0391(15) Uani 0.465(5) 1 d PGDU A 1
H26 H -0.0930 -0.3548 0.1548 0.047 Uiso 0.465(5) 1 calc PR A 1
C27 C -0.0095(4) -0.3221(18) 0.1452(3) 0.0392(14) Uani 0.465(5) 1 d PGDU A 1
C28 C 0.0283(3) -0.2027(19) 0.1212(3) 0.0459(16) Uani 0.465(5) 1 d PGDU A 1
H28 H 0.0678 -0.2362 0.1259 0.055 Uiso 0.465(5) 1 calc PR A 1
C29 C 0.0082(3) -0.0343(17) 0.0905(2) 0.0484(17) Uani 0.465(5) 1 d PGDU A 1
H29 H 0.0340 0.0473 0.0741 0.058 Uiso 0.465(5) 1 calc PR A 1
C30 C 0.01150(18) -0.4972(9) 0.17708(13) 0.0382(9) Uani 1 1 d DU . .
O30 O -0.01581(12) -0.6368(8) 0.19784(9) 0.0491(9) Uani 1 1 d DU A .
O1' O 0.2517(3) 0.0264(12) 0.40571(16) 0.0437(17) Uani 0.477(6) 1 d PDU A 2
H1' H 0.2835 0.0030 0.4181 0.066 Uiso 0.477(6) 1 calc PR A 2
C11' C 0.3143(4) 0.295(3) 0.3671(4) 0.058(3) Uani 0.477(6) 1 d PDU A 2
H11D H 0.3403 0.2232 0.3885 0.088 Uiso 0.477(6) 1 calc PR A 2
H11E H 0.3185 0.4909 0.3659 0.088 Uiso 0.477(6) 1 calc PR A 2
H11F H 0.3230 0.2159 0.3419 0.088 Uiso 0.477(6) 1 calc PR A 2
C12' C 0.2161(3) 0.4594(16) 0.3890(2) 0.0313(19) Uani 0.477(6) 1 d PDU A 2
H12D H 0.1792 0.3818 0.3937 0.047 Uiso 0.477(6) 1 calc PR A 2
H12E H 0.2111 0.5989 0.3687 0.047 Uiso 0.477(6) 1 calc PR A 2
H12F H 0.2332 0.5387 0.4137 0.047 Uiso 0.477(6) 1 calc PR A 2
C21' C -0.1527(5) 0.442(2) -0.0051(3) 0.0557(19) Uani 0.535(5) 1 d PDU A 2
O21' O -0.2010(3) 0.2746(14) -0.02275(19) 0.062(2) Uani 0.535(5) 1 d PDU A 2
H21' H -0.2072 0.3120 -0.0469 0.093 Uiso 0.535(5) 1 calc PR A 2
C31' C -0.1783(6) 0.700(2) 0.0080(3) 0.067(3) Uani 0.535(5) 1 d PDU A 2
H31D H -0.1979 0.7903 -0.0149 0.100 Uiso 0.535(5) 1 calc PR A 2
H31E H -0.1483 0.8173 0.0199 0.100 Uiso 0.535(5) 1 calc PR A 2
H31F H -0.2054 0.6612 0.0276 0.100 Uiso 0.535(5) 1 calc PR A 2
C32' C -0.1129(4) 0.483(2) -0.0376(3) 0.064(2) Uani 0.535(5) 1 d PDU A 2
H32D H -0.1329 0.5788 -0.0598 0.095 Uiso 0.535(5) 1 calc PR A 2
H32E H -0.1003 0.3073 -0.0467 0.095 Uiso 0.535(5) 1 calc PR A 2
H32F H -0.0800 0.5877 -0.0272 0.095 Uiso 0.535(5) 1 calc PR A 2
C22' C -0.1241(5) 0.296(2) 0.0287(3) 0.0522(15) Uani 0.535(5) 1 d PDU A 2
C23' C -0.1002(5) 0.177(2) 0.0562(3) 0.0490(15) Uani 0.535(5) 1 d PDU A 2
C24' C -0.0701(3) 0.0110(13) 0.0878(2) 0.0443(15) Uani 0.535(5) 1 d PGDU A 2
C25' C -0.1015(3) -0.1705(15) 0.1081(2) 0.0403(16) Uani 0.535(5) 1 d PGDU A 2
H25' H -0.1414 -0.1816 0.1024 0.048 Uiso 0.535(5) 1 calc PR A 2
C26' C -0.0746(4) -0.3358(15) 0.1369(3) 0.0386(15) Uani 0.535(5) 1 d PGDU A 2
H26' H -0.0961 -0.4598 0.1508 0.046 Uiso 0.535(5) 1 calc PR A 2
C27' C -0.0163(4) -0.3195(15) 0.1453(2) 0.0390(13) Uani 0.535(5) 1 d PGDU A 2
C28' C 0.0152(3) -0.1381(16) 0.1250(2) 0.0443(15) Uani 0.535(5) 1 d PGDU A 2
H28' H 0.0551 -0.1270 0.1307 0.053 Uiso 0.535(5) 1 calc PR A 2
C29' C -0.0117(3) 0.0272(14) 0.0962(2) 0.0483(16) Uani 0.535(5) 1 d PGDU A 2
H29' H 0.0098 0.1512 0.0823 0.058 Uiso 0.535(5) 1 calc PR A 2

loop_
_atom_site_aniso_label
_atom_site_aniso_U_11
_atom_site_aniso_U_22
_atom_site_aniso_U_33
_atom_site_aniso_U_23
_atom_site_aniso_U_13
_atom_site_aniso_U_12
C1 0.076(3) 0.048(2) 0.034(2) -0.0013(19) -0.005(2) 0.002(2)
O1 0.052(4) 0.086(5) 0.062(4) -0.013(4) -0.010(3) 0.002(4)
C11 0.057(4) 0.054(5) 0.040(4) 0.001(4) 0.001(4) -0.005(4)
C12 0.028(3) 0.033(3) 0.019(3) 0.002(3) -0.007(3) -0.008(3)
C2 0.060(2) 0.042(2) 0.031(2) 0.0024(18) 0.0069(18) 0.004(2)
C3 0.042(2) 0.040(2) 0.0284(18) 0.0049(17) 0.0056(16) 0.0037(17)
C4 0.0353(18) 0.0333(19) 0.0301(17) 0.0057(15) 0.0069(15) 0.0009(16)
C5 0.0296(18) 0.035(2) 0.039(2) 0.0027(17) 0.0047(15) 0.0013(16)
C6 0.0294(18) 0.034(2) 0.044(2) 0.0026(17) 0.0098(16) 0.0010(16)
C7 0.0293(17) 0.0315(18) 0.0375(19) 0.0039(16) 0.0069(15) -0.0009(15)
C8 0.0306(18) 0.036(2) 0.0327(18) 0.0057(16) 0.0086(15) 0.0022(16)
C9 0.040(2) 0.036(2) 0.0325(19) 0.0020(16) 0.0110(16) 0.0058(17)
C10 0.034(2) 0.037(2) 0.049(2) -0.0029(18) 0.0052(17) -0.0024(17)
O10 0.0396(18) 0.071(2) 0.080(2) -0.039(2) 0.0025(17) 0.0058(17)
C21 0.066(3) 0.053(3) 0.046(3) 0.007(3) 0.007(3) 0.012(3)
O21 0.079(5) 0.060(4) 0.050(4) 0.003(4) -0.008(4) 0.009(4)
C31 0.083(6) 0.057(6) 0.042(5) 0.010(5) -0.008(5) 0.014(6)
C32 0.062(6) 0.058(6) 0.056(5) 0.002(5) -0.008(5) 0.017(5)
C22 0.059(4) 0.050(3) 0.045(3) 0.009(3) 0.010(3) 0.010(3)
C23 0.057(3) 0.044(3) 0.044(3) 0.008(3) 0.010(3) 0.006(3)
C24 0.054(3) 0.039(3) 0.043(3) 0.007(2) 0.010(3) 0.002(3)
C25 0.048(3) 0.040(3) 0.039(3) 0.004(3) 0.005(3) 0.001(3)
C26 0.043(3) 0.038(3) 0.037(2) 0.003(3) 0.006(2) 0.002(3)
C27 0.040(3) 0.036(2) 0.042(2) -0.001(2) 0.006(2) 0.002(2)
C28 0.047(3) 0.038(3) 0.053(3) 0.006(3) 0.010(3) 0.003(3)
C29 0.050(4) 0.042(3) 0.055(3) 0.007(3) 0.015(3) 0.004(3)
C30 0.036(2) 0.038(2) 0.0404(19) -0.0013(17) 0.0032(16) -0.0034(17)
O30 0.0344(16) 0.067(2) 0.0453(18) 0.0177(16) -0.0023(13) -0.0078(15)
O1' 0.054(4) 0.044(3) 0.031(3) 0.007(3) -0.007(3) 0.000(3)
C11' 0.064(5) 0.057(6) 0.053(5) 0.000(5) -0.006(4) 0.011(5)
C12' 0.031(4) 0.039(4) 0.025(4) -0.005(3) 0.005(3) -0.006(3)
C21' 0.071(4) 0.049(4) 0.047(3) 0.006(3) 0.004(3) 0.006(4)
O21' 0.081(5) 0.055(4) 0.047(4) 0.009(3) -0.011(3) -0.016(4)
C31' 0.104(6) 0.048(6) 0.045(5) 0.002(5) -0.009(5) 0.018(6)
C32' 0.070(5) 0.065(5) 0.055(4) 0.009(4) -0.002(4) -0.007(4)
C22' 0.062(3) 0.048(3) 0.047(3) 0.007(3) 0.010(3) 0.008(3)
C23' 0.058(3) 0.044(3) 0.046(3) 0.006(2) 0.011(3) 0.006(3)
C24' 0.053(3) 0.038(2) 0.043(2) 0.005(2) 0.011(3) 0.003(3)
C25' 0.047(3) 0.037(3) 0.038(3) 0.005(3) 0.005(3) 0.002(3)
C26' 0.042(3) 0.037(3) 0.037(2) 0.002(2) 0.006(2) 0.002(2)
C27' 0.040(3) 0.036(2) 0.042(2) 0.000(2) 0.007(2) 0.002(2)
C28' 0.044(3) 0.035(3) 0.055(3) 0.004(2) 0.012(3) 0.005(2)
C29' 0.053(3) 0.039(3) 0.055(3) 0.010(2) 0.016(3) 0.005(3)

loop_
_atom_type_symbol
_atom_type_description
_atom_type_scat_dispersion_real
_atom_type_scat_dispersion_imag
_atom_type_scat_source
C C 0.0033 0.0016 'International Tables Vol C Tables 4.2.6.8 and 6.1.1.4'
H H 0.0000 0.0000 'International Tables Vol C Tables 4.2.6.8 and 6.1.1.4'
O O 0.0106 0.0060 'International Tables Vol C Tables 4.2.6.8 and 6.1.1.4'

loop_
_geom_angle_atom_site_label_1
_geom_angle_atom_site_label_2
_geom_angle_atom_site_label_3
_geom_angle
C11' C1 C11 124.0(7)
C11' C1 C2 113.8(6)
C11 C1 C2 121.7(5)
C11' C1 O1' 114.4(7)
C11 C1 O1' 62.1(5)
C2 C1 O1' 101.3(4)
C11' C1 O1 31.5(5)
C11 C1 O1 114.6(6)
C2 C1 O1 110.4(4)
O1' C1 O1 141.1(5)
C11' C1 C12' 119.5(7)
C11 C1 C12' 40.6(5)
C2 C1 C12' 104.6(4)
O1' C1 C12' 100.9(5)
O1 C1 C12' 92.5(5)
C11' C1 C12 62.3(6)
C11 C1 C12 103.5(5)
C2 C1 C12 108.9(4)
O1' C1 C12 54.4(4)
O1 C1 C12 93.4(5)
C12' C1 C12 141.5(5)
C1 O1 H1 109.5
C1 C11 H11A 109.5
C1 C11 H11B 109.5
H11A C11 H11B 109.5
C1 C11 H11C 109.5
H11A C11 H11C 109.5
H11B C11 H11C 109.5
C1 C12 H12A 109.5
C1 C12 H12B 109.5
H12A C12 H12B 109.5
C1 C12 H12C 109.5
H12A C12 H12C 109.5
H12B C12 H12C 109.5
C3 C2 C1 179.2(5)
C2 C3 C4 177.4(5)
C9 C4 C5 119.5(4)
C9 C4 C3 120.9(4)
C5 C4 C3 119.6(4)
C6 C5 C4 120.2(4)
C6 C5 H5 119.9
C4 C5 H5 119.9
C5 C6 C7 120.8(4)
C5 C6 H6 119.6
C7 C6 H6 119.6
C6 C7 C8 118.9(4)
C6 C7 C10 119.6(4)
C8 C7 C10 121.6(4)
C9 C8 C7 120.6(4)
C9 C8 H8 119.7
C7 C8 H8 119.7
C8 C9 C4 120.0(4)
C8 C9 H9 120.0
C4 C9 H9 120.0
O10 C10 C7 123.4(4)
O10 C10 C30 117.6(4)
C7 C10 C30 118.9(4)
C22 C21 C32 109.9(9)
C22 C21 O21 108.4(8)
C32 C21 O21 109.7(9)
C22 C21 C31 111.2(9)
C32 C21 C31 109.9(10)
O21 C21 C31 107.7(10)
C21 O21 H21 109.5
C21 C31 H31A 109.5
C21 C31 H31B 109.5
H31A C31 H31B 109.5
C21 C31 H31C 109.5
H31A C31 H31C 109.5
H31B C31 H31C 109.5
C21 C32 H32A 109.5
C21 C32 H32B 109.5
H32A C32 H32B 109.5
C21 C32 H32C 109.5
H32A C32 H32C 109.5
H32B C32 H32C 109.5
C23 C22 C21 175.6(13)
C22 C23 C24 175.3(12)
C25 C24 C29 120.0
C25 C24 C23 118.5(7)
C29 C24 C23 121.5(7)
C26 C25 C24 120.0
C26 C25 H25 120.0
C24 C25 H25 120.0
C25 C26 C27 120.0
C25 C26 H26 120.0
C27 C26 H26 120.0
C26 C27 C28 120.0
C26 C27 C30 120.2(6)
C28 C27 C30 119.8(6)
C29 C28 C27 120.0
C29 C28 H28 120.0
C27 C28 H28 120.0
C28 C29 C24 120.0
C28 C29 H29 120.0
C24 C29 H29 120.0
O30 C30 C27 127.8(5)
O30 C30 C27' 122.0(5)
C27 C30 C27' 5.9(7)
O30 C30 C10 115.8(4)
C27 C30 C10 116.2(5)
C27' C30 C10 122.1(5)
C1 O1' H1' 109.5
C1 C11' H11D 109.5
C1 C11' H11E 109.5
H11D C11' H11E 109.5
C1 C11' H11F 109.5
H11D C11' H11F 109.5
H11E C11' H11F 109.5
C1 C12' H12D 109.5
C1 C12' H12E 109.5
H12D C12' H12E 109.5
C1 C12' H12F 109.5
H12D C12' H12F 109.5
H12E C12' H12F 109.5
C22' C21' O21' 108.9(8)
C22' C21' C31' 111.3(8)
O21' C21' C31' 106.3(9)
C22' C21' C32' 110.8(9)
O21' C21' C32' 106.4(8)
C31' C21' C32' 112.9(9)
C21' O21' H21' 109.5
C21' C31' H31D 109.5
C21' C31' H31E 109.5
H31D C31' H31E 109.5
C21' C31' H31F 109.5
H31D C31' H31F 109.5
H31E C31' H31F 109.5
C21' C32' H32D 109.5
C21' C32' H32E 109.5
H32D C32' H32E 109.5
C21' C32' H32F 109.5
H32D C32' H32F 109.5
H32E C32' H32F 109.5
C23' C22' C21' 179.4(12)
C22' C23' C24' 175.1(10)
C25' C24' C29' 120.0
C25' C24' C23' 118.2(6)
C29' C24' C23' 121.7(6)
C26' C25' C24' 120.0
C26' C25' H25' 120.0
C24' C25' H25' 120.0
C25' C26' C27' 120.0
C25' C26' H26' 120.0
C27' C26' H26' 120.0
C26' C27' C28' 120.0
C26' C27' C30 118.8(5)
C28' C27' C30 121.2(5)
C29' C28' C27' 120.0
C29' C28' H28' 120.0
C27' C28' H28' 120.0
C28' C29' C24' 120.0
C28' C29' H29' 120.0
C24' C29' H29' 120.0

loop_
_geom_bond_atom_site_label_1
_geom_bond_atom_site_label_2
_geom_bond_distance
C1 C11' 1.447(8)
C1 C11 1.447(7)
C1 C2 1.471(6)
C1 O1' 1.472(6)
C1 O1 1.511(7)
C1 C12' 1.594(7)
C1 C12 1.598(6)
O1 H1 0.8400
C11 H11A 0.9800
C11 H11B 0.9800
C11 H11C 0.9800
C12 H12A 0.9800
C12 H12B 0.9800
C12 H12C 0.9800
C2 C3 1.193(6)
C3 C4 1.434(6)
C4 C9 1.398(6)
C4 C5 1.402(6)
C5 C6 1.374(6)
C5 H5 0.9500
C6 C7 1.392(5)
C6 H6 0.9500
C7 C8 1.410(5)
C7 C10 1.466(6)
C8 C9 1.373(6)
C8 H8 0.9500
C9 H9 0.9500
C10 O10 1.211(5)
C10 C30 1.538(6)
C21 C22 1.462(12)
C21 C32 1.465(12)
C21 O21 1.487(11)
C21 C31 1.514(13)
O21 H21 0.8400
C31 H31A 0.9800
C31 H31B 0.9800
C31 H31C 0.9800
C32 H32A 0.9800
C32 H32B 0.9800
C32 H32C 0.9800
C22 C23 1.171(11)
C23 C24 1.431(9)
C24 C25 1.3900
C24 C29 1.3900
C25 C26 1.3900
C25 H25 0.9500
C26 C27 1.3900
C26 H26 0.9500
C27 C28 1.3900
C27 C30 1.444(7)
C28 C29 1.3900
C28 H28 0.9500
C29 H29 0.9500
C30 O30 1.213(5)
C30 C27' 1.502(7)
O1' H1' 0.8400
C11' H11D 0.9800
C11' H11E 0.9800
C11' H11F 0.9800
C12' H12D 0.9800
C12' H12E 0.9800
C12' H12F 0.9800
C21' C22' 1.474(12)
C21' O21' 1.498(11)
C21' C31' 1.504(11)
C21' C32' 1.522(12)
O21' H21' 0.8400
C31' H31D 0.9800
C31' H31E 0.9800
C31' H31F 0.9800
C32' H32D 0.9800
C32' H32E 0.9800
C32' H32F 0.9800
C22' C23' 1.205(10)
C23' C24' 1.488(9)
C24' C25' 1.3900
C24' C29' 1.3900
C25' C26' 1.3900
C25' H25' 0.9500
C26' C27' 1.3900
C26' H26' 0.9500
C27' C28' 1.3900
C28' C29' 1.3900
C28' H28' 0.9500
C29' H29' 0.9500

loop_
_geom_torsion_atom_site_label_1
_geom_torsion_atom_site_label_2
_geom_torsion_atom_site_label_3
_geom_torsion_atom_site_label_4
_geom_torsion
C11' C1 C2 C3 -65(37)
C11 C1 C2 C3 108(37)
O1' C1 C2 C3 172(100)
O1 C1 C2 C3 -31(37)
C12' C1 C2 C3 67(37)
C12 C1 C2 C3 -132(37)
C1 C2 C3 C4 162(100)
C2 C3 C4 C9 128(10)
C2 C3 C4 C5 -51(10)
C9 C4 C5 C6 1.0(6)
C3 C4 C5 C6 -179.7(4)
C4 C5 C6 C7 -1.2(6)
C5 C6 C7 C8 0.6(6)
C5 C6 C7 C10 178.9(4)
C6 C7 C8 C9 0.4(6)
C10 C7 C8 C9 -177.9(4)
C7 C8 C9 C4 -0.6(6)
C5 C4 C9 C8 0.0(6)
C3 C4 C9 C8 -179.4(4)
C6 C7 C10 O10 -13.8(7)
C8 C7 C10 O10 164.4(4)
C6 C7 C10 C30 164.2(4)
C8 C7 C10 C30 -17.6(6)
C32 C21 C22 C23 173(16)
O21 C21 C22 C23 -67(16)
C31 C21 C22 C23 51(16)
C21 C22 C23 C24 84(24)
C22 C23 C24 C25 -104(16)
C22 C23 C24 C29 74(16)
C29 C24 C25 C26 0.0
C23 C24 C25 C26 178.0(9)
C24 C25 C26 C27 0.0
C25 C26 C27 C28 0.0
C25 C26 C27 C30 -179.9(9)
C26 C27 C28 C29 0.0
C30 C27 C28 C29 179.9(9)
C27 C28 C29 C24 0.0
C25 C24 C29 C28 0.0
C23 C24 C29 C28 -177.9(9)
C26 C27 C30 O30 8.1(10)
C28 C27 C30 O30 -171.8(5)
C26 C27 C30 C27' -3(7)
C28 C27 C30 C27' 177(8)
C26 C27 C30 C10 -176.6(5)
C28 C27 C30 C10 3.4(9)
O10 C10 C30 O30 99.5(5)
C7 C10 C30 O30 -78.6(5)
O10 C10 C30 C27 -76.3(7)
C7 C10 C30 C27 105.6(7)
O10 C10 C30 C27' -77.0(7)
C7 C10 C30 C27' 104.9(6)
O21' C21' C22' C23' 134(100)
C31' C21' C22' C23' -109(100)
C32' C21' C22' C23' 17(100)
C21' C22' C23' C24' -78(100)
C22' C23' C24' C25' -86(13)
C22' C23' C24' C29' 91(13)
C29' C24' C25' C26' 0.0
C23' C24' C25' C26' 177.8(7)
C24' C25' C26' C27' 0.0
C25' C26' C27' C28' 0.0
C25' C26' C27' C30 178.9(7)
O30 C30 C27' C26' -6.5(8)
C27 C30 C27' C26' 164(8)
C10 C30 C27' C26' 169.9(4)
O30 C30 C27' C28' 172.4(5)
C27 C30 C27' C28' -18(7)
C10 C30 C27' C28' -11.2(8)
C26' C27' C28' C29' 0.0
C30 C27' C28' C29' -178.9(7)
C27' C28' C29' C24' 0.0
C25' C24' C29' C28' 0.0
C23' C24' C29' C28' -177.7(8)
